data_4519162
loop_
_publ_author_name
'Chen, Yuan'
'Yu, Zhaoyuan'
'Jiang, Zhiyu'
'Tan, Jian-Ping'
'Wu, Jia-Hong'
'Lan, Yu'
'Ren, Xiaoyu'
'Wang, Tianli'

_publ_section_title
;
 Asymmetric Construction of Tertiary/Secondary Carbon--Phosphorus Bonds
 via Bifunctional Phosphonium Salt Catalyzed 1,6-Addition
;
_journal_issue 22
_journal_name_full 'ACS Catalysis'
_journal_page_first 14168
_journal_page_last 14180
_journal_paper_doi 10.1021/acscatal.1c03149
_journal_volume 11
_journal_year 2021
_chemical_absolute_configuration ad
_chemical_formula_moiety 'C25 H21 O3 P'
_chemical_formula_sum 'C25 H21 O3 P'
_chemical_formula_weight 400.39
_space_group_crystal_system orthorhombic
_space_group_IT_number 19
_space_group_name_Hall 'P 2ac 2ab'
_space_group_name_H-M_alt 'P 21 21 21'
_atom_sites_solution_hydrogens geom
_atom_sites_solution_primary direct
_audit_creation_date 2019-04-01
_audit_creation_method
;
Olex2 1.2
(compiled 2016.02.19 svn.r3266 for OlexSys, GUI svn.r5155)
;
_cell_angle_alpha 90
_cell_angle_beta 90
_cell_angle_gamma 90
_cell_formula_units_Z 4
_cell_length_a 10.7720(4)
_cell_length_b 13.7803(6)
_cell_length_c 13.8713(6)
_cell_measurement_reflns_used 5689
_cell_measurement_temperature 292.08(18)
_cell_measurement_theta_max 72.7250
_cell_measurement_theta_min 4.0700
_cell_volume 2059.08(15)
_computing_cell_refinement 'CrysAlisPro 1.171.38.46 (Rigaku OD, 2015)'
_computing_data_collection 'CrysAlisPro 1.171.38.46 (Rigaku OD, 2015)'
_computing_data_reduction 'CrysAlisPro 1.171.38.46 (Rigaku OD, 2015)'
_computing_molecular_graphics 'Olex2 (Dolomanov et al., 2009)'
_computing_publication_material 'Olex2 (Dolomanov et al., 2009)'
_computing_structure_refinement 'ShelXL (Sheldrick, 2015)'
_computing_structure_solution 'ShelXT (Sheldrick, 2015)'
_diffrn_ambient_environment air
_diffrn_ambient_temperature 292.08(18)
_diffrn_detector 'CCD plate'
_diffrn_detector_area_resol_mean 15.9595
_diffrn_detector_type EosS2
_diffrn_measured_fraction_theta_full 0.992
_diffrn_measured_fraction_theta_max 0.982
_diffrn_measurement_details
;
List of Runs (angles in degrees, time in seconds):

  # Type    Start    End  Width  t~exp~   \w     \q     \k     \f   Frames
--------------------------------------------------------------------------
  1  \w    -55.00  33.00   1.00    1.00    --  -36.04  38.00  90.00   88
  2  \w   -103.00 -19.00   1.00    1.00    --  -36.04 -57.00 150.00   84
  3  \w   -103.00 -19.00   1.00    1.00    --  -36.04 -57.00-120.00   84
  4  \w    -53.00  31.00   1.00    1.00    --  -36.04  57.00-180.00   84
  5  \w     23.00  89.00   1.00    1.00    --   36.04-125.00-150.00   66
  6  \w     23.00  89.00   1.00    1.00    --   36.04-125.00  60.00   66
  7  \w      1.00  28.00   1.00    1.00    --   36.04  92.00 -97.45   27
  8  \w     82.00 176.00   1.00    1.00    --  108.71  77.00 150.00   94
  9  \w     39.00 109.00   1.00    1.00    --  108.71 -94.00 150.00   70
 10  \w    100.00 178.00   1.00    1.00    --  108.71 111.00 -90.00   78
 11  \w     39.00 100.00   1.00    1.00    --  108.71 -94.00 -90.00   61
 12  \w     91.00 117.00   1.00    1.00    --  108.71  61.00-180.00   26
 13  \w     71.00 101.00   1.00    1.00    --  108.71  15.00-150.00   30
 14  \w     96.00 122.00   1.00    1.00    --  108.71  45.00-180.00   26
 15  \w     92.00 130.00   1.00    1.00    --  108.71  61.00-150.00   38
 16  \w     82.00 108.00   1.00    1.00    --  108.71  77.00-180.00   26
 17  \w     39.00 106.00   1.00    1.00    --  108.71 -94.00 -30.00   67
 18  \w    132.00 158.00   1.00    1.00    --  108.71  61.00-150.00   26
 19  \w     87.00 150.00   1.00    1.00    --  108.71  30.00-150.00   63
 20  \w     91.00 177.00   1.00    1.00    --  108.71  49.00  88.00   86
;
_diffrn_measurement_device 'four-circle diffractometer'
_diffrn_measurement_device_type 'New Gemini, Dual, Cu at zero, EosS2'
_diffrn_measurement_method '\w scans'
_diffrn_orient_matrix_type 'CrysAlisPro convention (1999,Acta A55,543-557)'
_diffrn_orient_matrix_UB_11 0.0806114000
_diffrn_orient_matrix_UB_12 -0.0481619000
_diffrn_orient_matrix_UB_13 -0.0784005000
_diffrn_orient_matrix_UB_21 0.0242699000
_diffrn_orient_matrix_UB_22 -0.0867263000
_diffrn_orient_matrix_UB_23 0.0676305000
_diffrn_orient_matrix_UB_31 -0.1156837000
_diffrn_orient_matrix_UB_32 -0.0514290000
_diffrn_orient_matrix_UB_33 -0.0402648000
_diffrn_radiation_monochromator graphite
_diffrn_radiation_probe x-ray
_diffrn_radiation_type CuK\a
_diffrn_radiation_wavelength 1.54184
_diffrn_reflns_av_R_equivalents 0.0397
_diffrn_reflns_av_unetI/netI 0.0357
_diffrn_reflns_Laue_measured_fraction_full 0.992
_diffrn_reflns_Laue_measured_fraction_max 0.982
_diffrn_reflns_limit_h_max 12
_diffrn_reflns_limit_h_min -13
_diffrn_reflns_limit_k_max 17
_diffrn_reflns_limit_k_min -16
_diffrn_reflns_limit_l_max 17
_diffrn_reflns_limit_l_min -16
_diffrn_reflns_number 11277
_diffrn_reflns_point_group_measured_fraction_full 0.980
_diffrn_reflns_point_group_measured_fraction_max 0.957
_diffrn_reflns_theta_full 67.684
_diffrn_reflns_theta_max 72.559
_diffrn_reflns_theta_min 4.523
_diffrn_source 'fine-focus sealed X-ray tube'
_diffrn_source_type 'Enhance (Cu) X-ray Source'
_exptl_absorpt_coefficient_mu 1.370
_exptl_absorpt_correction_T_max 1.00000
_exptl_absorpt_correction_T_min 0.47148
_exptl_absorpt_correction_type multi-scan
_exptl_absorpt_process_details
;
CrysAlisPro 1.171.38.46 (Rigaku Oxford Diffraction, 2015)
Empirical absorption correction using spherical harmonics,
 implemented in SCALE3 ABSPACK scaling algorithm.
;
_exptl_crystal_colour 'clear light colourless'
_exptl_crystal_colour_lustre clear
_exptl_crystal_colour_modifier light
_exptl_crystal_colour_primary colourless
_exptl_crystal_density_diffrn 1.292
_exptl_crystal_description block
_exptl_crystal_F_000 840
_exptl_crystal_size_max 0.7
_exptl_crystal_size_mid 0.6
_exptl_crystal_size_min 0.5
_refine_diff_density_max 0.301
_refine_diff_density_min -0.397
_refine_diff_density_rms 0.098
_refine_ls_abs_structure_details
;
 Flack x determined using 1465 quotients [(I+)-(I-)]/[(I+)+(I-)]
 (Parsons, Flack and Wagner, Acta Cryst. B69 (2013) 249-259).
;
_refine_ls_abs_structure_Flack 0.000(16)
_refine_ls_extinction_method none
_refine_ls_goodness_of_fit_ref 1.051
_refine_ls_hydrogen_treatment constr
_refine_ls_matrix_type full
_refine_ls_number_parameters 264
_refine_ls_number_reflns 3920
_refine_ls_number_restraints 0
_refine_ls_restrained_S_all 1.051
_refine_ls_R_factor_all 0.0630
_refine_ls_R_factor_gt 0.0608
_refine_ls_shift/su_max 0.001
_refine_ls_shift/su_mean 0.000
_refine_ls_structure_factor_coef Fsqd
_refine_ls_weighting_details 'w=1/[\s^2^(Fo^2^)+(0.1158P)^2^+0.2148P] where P=(Fo^2^+2Fc^2^)/3'
_refine_ls_weighting_scheme calc
_refine_ls_wR_factor_gt 0.1528
_refine_ls_wR_factor_ref 0.1572
_reflns_Friedel_coverage 0.712
_reflns_Friedel_fraction_full 0.964
_reflns_Friedel_fraction_max 0.922
_reflns_number_gt 3738
_reflns_number_total 3920
_reflns_threshold_expression 'I > 2\s(I)'
_cod_data_source_file cs1c03149_si_003.cif
_cod_data_source_block wtl-jzy-190401-ys
_cod_original_cell_volume 2059.06(14)
_cod_database_code 4519162
_shelx_space_group_comment
;
The symmetry employed for this shelxl refinement is uniquely defined
by the following loop, which should always be used as a source of
symmetry information in preference to the above space-group names.
They are only intended as comments.
;
_reflns_odcompleteness_completeness 98.96
_reflns_odcompleteness_iscentric 1
_reflns_odcompleteness_theta 66.97
_olex2_refinement_description
;
1. Fixed Uiso
 At 1.2 times of:
  All C(H) groups
 At 1.5 times of:
  All O(H) groups
2.a Ternary CH refined with riding coordinates:
 C009(H009)
2.b Aromatic/amide H refined with riding coordinates:
 C007(H007), C00A(H00A), C00C(H00C), C00D(H00D), C00F(H00F), C00G(H00G),
 C00H(H00H), C00I(H00I), C00K(H00K), C00L(H00L), C00M(H00M), C00N(H00N),
 C00O(H00O), C00P(H00P), C00Q(H00Q), C00R(H00R), C00S(H00S), C00T(H00T)
2.c Idealised tetrahedral OH refined as rotating group:
 O003(H003), O004(H004)
;
_shelx_shelxl_version_number 2014/7
_olex2_date_sample_data_collection 2019-04-01
_olex2_submission_special_instructions 'No special instructions were received'
_oxdiff_exptl_absorpt_empirical_details
;
Empirical correction (ABSPACK) includes:
- Absorption correction using spherical harmonics
- Frame scaling
- Detector area scaling
;
_oxdiff_exptl_absorpt_empirical_full_max 1.564
_oxdiff_exptl_absorpt_empirical_full_min 0.627

loop_
_space_group_symop_operation_xyz
'x, y, z'
'-x+1/2, -y, z+1/2'
'-x, y+1/2, -z+1/2'
'x+1/2, -y+1/2, -z'

loop_
_atom_site_label
_atom_site_type_symbol
_atom_site_fract_x
_atom_site_fract_y
_atom_site_fract_z
_atom_site_U_iso_or_equiv
_atom_site_adp_type
_atom_site_occupancy
_atom_site_site_symmetry_order
_atom_site_calc_flag
_atom_site_refinement_flags_posn
_atom_site_refinement_flags_adp
_atom_site_refinement_flags_occupancy
_atom_site_disorder_assembly
_atom_site_disorder_group
P01 P 0.69377(7) 0.39384(6) 0.32375(6) 0.0378(3) Uani 1 1 d . . . . .
O002 O 0.8159(3) 0.4391(2) 0.3038(2) 0.0582(8) Uani 1 1 d . . . . .
O003 O 0.9577(2) -0.0119(2) 0.1602(2) 0.0487(7) Uani 1 1 d . . . . .
H003 H 1.0281 -0.0206 0.1812 0.073 Uiso 1 1 calc GR . . . .
O004 O 0.6257(3) 0.1353(2) 0.5112(2) 0.0501(7) Uani 1 1 d . . . . .
H004 H 0.5949 0.1041 0.5555 0.075 Uiso 1 1 calc GR . . . .
C005 C 0.7738(3) 0.2017(2) 0.3172(2) 0.0338(7) Uani 1 1 d . . . . .
C006 C 0.6996(3) 0.2064(2) 0.5480(2) 0.0360(7) Uani 1 1 d . . . . .
C007 C 0.9661(3) 0.1256(3) 0.2678(3) 0.0429(8) Uani 1 1 d . . . . .
H007 H 1.0522 0.1222 0.2713 0.052 Uiso 1 1 calc R . . . .
C008 C 0.9016(3) 0.0605(3) 0.2109(2) 0.0371(7) Uani 1 1 d . . . . .
C009 C 0.7012(3) 0.2734(2) 0.3794(2) 0.0335(6) Uani 1 1 d . . . . .
H009 H 0.6156 0.2494 0.3808 0.040 Uiso 1 1 calc R . . . .
C00A C 0.7727(3) 0.0688(3) 0.2042(3) 0.0472(9) Uani 1 1 d . . . . .
H00A H 0.7284 0.0275 0.1638 0.057 Uiso 1 1 calc R . . . .
C00B C 0.7435(3) 0.2770(3) 0.4845(3) 0.0350(7) Uani 1 1 d . . . . .
C00C C 0.5013(4) 0.4307(3) 0.4582(3) 0.0519(9) Uani 1 1 d . . . . .
H00C H 0.4857 0.3643 0.4586 0.062 Uiso 1 1 calc R . . . .
C00D C 0.9028(3) 0.1962(3) 0.3197(3) 0.0426(8) Uani 1 1 d . . . . .
H00D H 0.9473 0.2404 0.3567 0.051 Uiso 1 1 calc R . . . .
C00E C 0.6062(4) 0.3840(3) 0.2122(3) 0.0453(8) Uani 1 1 d . . . . .
C00F C 0.8103(4) 0.2808(3) 0.6790(3) 0.0541(10) Uani 1 1 d . . . . .
H00F H 0.8325 0.2820 0.7438 0.065 Uiso 1 1 calc R . . . .
C00G C 0.7111(3) 0.1381(3) 0.2575(3) 0.0433(8) Uani 1 1 d . . . . .
H00G H 0.6251 0.1421 0.2532 0.052 Uiso 1 1 calc R . . . .
C00H C 0.8227(3) 0.3482(3) 0.5206(3) 0.0438(8) Uani 1 1 d . . . . .
H00H H 0.8539 0.3952 0.4791 0.053 Uiso 1 1 calc R . . . .
C00I C 0.8558(4) 0.3502(3) 0.6168(3) 0.0539(10) Uani 1 1 d . . . . .
H00I H 0.9087 0.3983 0.6396 0.065 Uiso 1 1 calc R . . . .
C00J C 0.5977(3) 0.4678(3) 0.4023(3) 0.0421(8) Uani 1 1 d . . . . .
C00K C 0.4808(4) 0.4003(4) 0.2099(4) 0.0624(11) Uani 1 1 d . . . . .
H00K H 0.4380 0.4109 0.2671 0.075 Uiso 1 1 calc R . . . .
C00L C 0.7320(4) 0.2096(3) 0.6450(3) 0.0467(9) Uani 1 1 d . . . . .
H00L H 0.7005 0.1633 0.6873 0.056 Uiso 1 1 calc R . . . .
C00M C 0.4289(5) 0.4923(4) 0.5129(4) 0.0649(12) Uani 1 1 d . . . . .
H00M H 0.3643 0.4677 0.5501 0.078 Uiso 1 1 calc R . . . .
C00N C 0.6203(5) 0.5654(3) 0.4017(4) 0.0661(13) Uani 1 1 d . . . . .
H00N H 0.6849 0.5904 0.3648 0.079 Uiso 1 1 calc R . . . .
C00O C 0.4528(6) 0.5907(4) 0.5119(5) 0.0862(18) Uani 1 1 d . . . . .
H00O H 0.4051 0.6326 0.5492 0.103 Uiso 1 1 calc R . . . .
C00P C 0.4174(6) 0.4013(5) 0.1235(5) 0.0844(18) Uani 1 1 d . . . . .
H00P H 0.3323 0.4127 0.1231 0.101 Uiso 1 1 calc R . . . .
C00Q C 0.4766(8) 0.3860(4) 0.0411(5) 0.092(2) Uani 1 1 d . . . . .
H00Q H 0.4330 0.3862 -0.0167 0.111 Uiso 1 1 calc R . . . .
C00R C 0.6681(6) 0.3683(5) 0.1271(4) 0.0791(16) Uani 1 1 d . . . . .
H00R H 0.7532 0.3569 0.1273 0.095 Uiso 1 1 calc R . . . .
C00S C 0.6035(9) 0.3697(6) 0.0412(4) 0.106(3) Uani 1 1 d . . . . .
H00S H 0.6451 0.3596 -0.0167 0.127 Uiso 1 1 calc R . . . .
C00T C 0.5470(7) 0.6266(4) 0.4561(7) 0.100(2) Uani 1 1 d . . . . .
H00T H 0.5617 0.6931 0.4548 0.120 Uiso 1 1 calc R . . . .

loop_
_atom_site_aniso_label
_atom_site_aniso_U_11
_atom_site_aniso_U_22
_atom_site_aniso_U_33
_atom_site_aniso_U_23
_atom_site_aniso_U_13
_atom_site_aniso_U_12
P01 0.0280(4) 0.0396(5) 0.0458(5) 0.0084(3) 0.0000(3) -0.0049(3)
O002 0.0373(14) 0.0611(17) 0.0763(19) 0.0157(14) 0.0027(13) -0.0137(13)
O003 0.0343(13) 0.0591(16) 0.0526(15) -0.0175(13) -0.0027(10) 0.0042(11)
O004 0.0463(15) 0.0545(16) 0.0495(14) 0.0107(12) -0.0069(11) -0.0178(12)
C005 0.0254(14) 0.0398(16) 0.0362(15) 0.0030(13) -0.0007(11) -0.0021(12)
C006 0.0256(14) 0.0423(17) 0.0401(16) 0.0009(13) -0.0004(12) 0.0033(13)
C007 0.0192(14) 0.060(2) 0.0500(19) -0.0084(16) -0.0016(12) -0.0032(14)
C008 0.0288(15) 0.0495(19) 0.0330(15) -0.0011(14) -0.0010(11) -0.0007(14)
C009 0.0230(13) 0.0383(15) 0.0393(15) 0.0052(12) 0.0005(12) -0.0023(12)
C00A 0.0292(17) 0.059(2) 0.053(2) -0.0156(18) -0.0072(14) -0.0043(15)
C00B 0.0253(14) 0.0389(17) 0.0408(17) -0.0024(13) 0.0014(12) 0.0017(12)
C00C 0.048(2) 0.047(2) 0.061(2) 0.0034(17) 0.0038(18) 0.0065(18)
C00D 0.0280(16) 0.050(2) 0.0502(19) -0.0116(16) -0.0039(14) -0.0054(14)
C00E 0.054(2) 0.0398(18) 0.0423(17) 0.0098(15) -0.0011(15) -0.0060(16)
C00F 0.063(3) 0.059(2) 0.0407(18) -0.0109(17) -0.0069(19) 0.013(2)
C00G 0.0219(14) 0.054(2) 0.0536(19) -0.0078(16) -0.0039(14) -0.0033(14)
C00H 0.0410(19) 0.0401(18) 0.0503(19) -0.0008(14) -0.0042(15) -0.0038(14)
C00I 0.053(2) 0.049(2) 0.059(2) -0.0104(18) -0.0139(18) -0.0051(18)
C00J 0.0396(18) 0.0400(18) 0.0468(19) 0.0065(15) -0.0108(14) 0.0021(14)
C00K 0.051(2) 0.071(3) 0.065(3) 0.003(2) -0.016(2) 0.004(2)
C00L 0.048(2) 0.051(2) 0.0415(19) 0.0037(15) 0.0014(15) 0.0041(16)
C00M 0.061(3) 0.069(3) 0.066(3) 0.002(2) 0.008(2) 0.020(2)
C00N 0.070(3) 0.044(2) 0.085(3) 0.008(2) 0.003(3) 0.000(2)
C00O 0.090(4) 0.074(4) 0.095(4) -0.015(3) 0.014(3) 0.028(3)
C00P 0.094(4) 0.080(3) 0.079(4) 0.007(3) -0.041(3) 0.001(3)
C00Q 0.136(6) 0.067(3) 0.075(4) 0.029(3) -0.044(4) -0.031(4)
C00R 0.074(3) 0.104(4) 0.059(3) 0.001(3) 0.017(2) -0.023(3)
C00S 0.153(7) 0.120(6) 0.044(3) 0.004(3) 0.015(3) -0.059(5)
C00T 0.109(5) 0.042(3) 0.149(7) -0.010(3) 0.012(5) 0.011(3)

loop_
_atom_type_symbol
_atom_type_description
_atom_type_scat_dispersion_real
_atom_type_scat_dispersion_imag
_atom_type_scat_source
C C 0.0181 0.0091 'International Tables Vol C Tables 4.2.6.8 and 6.1.1.4'
H H 0.0000 0.0000 'International Tables Vol C Tables 4.2.6.8 and 6.1.1.4'
O O 0.0492 0.0322 'International Tables Vol C Tables 4.2.6.8 and 6.1.1.4'
P P 0.2955 0.4335 'International Tables Vol C Tables 4.2.6.8 and 6.1.1.4'

loop_
_geom_angle_atom_site_label_1
_geom_angle_atom_site_label_2
_geom_angle_atom_site_label_3
_geom_angle
_geom_angle_site_symmetry_1
_geom_angle_site_symmetry_3
_geom_angle_publ_flag
O002 P01 C009 114.89(17) . . ?
O002 P01 C00E 109.47(18) . . ?
O002 P01 C00J 112.44(19) . . ?
C00E P01 C009 108.28(16) . . ?
C00J P01 C009 106.30(16) . . ?
C00J P01 C00E 104.90(18) . . ?
C008 O003 H003 109.5 . . ?
C006 O004 H004 109.5 . . ?
C00D C005 C009 122.1(3) . . ?
C00G C005 C009 120.0(3) . . ?
C00G C005 C00D 117.9(3) . . ?
O004 C006 C00B 117.6(3) . . ?
O004 C006 C00L 122.2(3) . . ?
C00L C006 C00B 120.3(3) . . ?
C008 C007 H007 119.9 . . ?
C008 C007 C00D 120.3(3) . . ?
C00D C007 H007 119.9 . . ?
O003 C008 C007 123.2(3) . . ?
O003 C008 C00A 117.8(3) . . ?
C007 C008 C00A 119.0(3) . . ?
P01 C009 H009 105.9 . . ?
C005 C009 P01 111.8(2) . . ?
C005 C009 H009 105.9 . . ?
C005 C009 C00B 114.0(3) . . ?
C00B C009 P01 112.7(2) . . ?
C00B C009 H009 105.9 . . ?
C008 C00A H00A 120.0 . . ?
C00G C00A C008 120.0(3) . . ?
C00G C00A H00A 120.0 . . ?
C006 C00B C009 118.6(3) . . ?
C00H C00B C006 118.2(3) . . ?
C00H C00B C009 123.2(3) . . ?
C00J C00C H00C 120.0 . . ?
C00M C00C H00C 120.0 . . ?
C00M C00C C00J 120.1(4) . . ?
C005 C00D H00D 119.5 . . ?
C007 C00D C005 121.0(3) . . ?
C007 C00D H00D 119.5 . . ?
C00K C00E P01 121.3(3) . . ?
C00K C00E C00R 119.0(4) . . ?
C00R C00E P01 119.5(4) . . ?
C00I C00F H00F 120.1 . . ?
C00L C00F H00F 120.1 . . ?
C00L C00F C00I 119.9(4) . . ?
C005 C00G H00G 119.1 . . ?
C00A C00G C005 121.7(3) . . ?
C00A C00G H00G 119.1 . . ?
C00B C00H H00H 119.4 . . ?
C00I C00H C00B 121.3(4) . . ?
C00I C00H H00H 119.4 . . ?
C00F C00I C00H 119.9(4) . . ?
C00F C00I H00I 120.0 . . ?
C00H C00I H00I 120.0 . . ?
C00C C00J P01 123.6(3) . . ?
C00N C00J P01 116.5(4) . . ?
C00N C00J C00C 119.9(4) . . ?
C00E C00K H00K 119.6 . . ?
C00E C00K C00P 120.7(5) . . ?
C00P C00K H00K 119.6 . . ?
C006 C00L H00L 119.8 . . ?
C00F C00L C006 120.5(4) . . ?
C00F C00L H00L 119.8 . . ?
C00C C00M H00M 120.2 . . ?
C00O C00M C00C 119.6(5) . . ?
C00O C00M H00M 120.2 . . ?
C00J C00N H00N 120.1 . . ?
C00J C00N C00T 119.7(5) . . ?
C00T C00N H00N 120.1 . . ?
C00M C00O H00O 120.0 . . ?
C00T C00O C00M 119.9(5) . . ?
C00T C00O H00O 120.0 . . ?
C00K C00P H00P 119.7 . . ?
C00Q C00P C00K 120.6(6) . . ?
C00Q C00P H00P 119.7 . . ?
C00P C00Q H00Q 120.0 . . ?
C00P C00Q C00S 120.0(6) . . ?
C00S C00Q H00Q 120.0 . . ?
C00E C00R H00R 120.2 . . ?
C00E C00R C00S 119.7(6) . . ?
C00S C00R H00R 120.2 . . ?
C00Q C00S H00S 120.0 . . ?
C00R C00S C00Q 120.0(6) . . ?
C00R C00S H00S 120.0 . . ?
C00N C00T H00T 119.6 . . ?
C00O C00T C00N 120.8(5) . . ?
C00O C00T H00T 119.6 . . ?

loop_
_geom_bond_atom_site_label_1
_geom_bond_atom_site_label_2
_geom_bond_distance
_geom_bond_site_symmetry_2
_geom_bond_publ_flag
P01 O002 1.482(3) . ?
P01 C009 1.832(3) . ?
P01 C00E 1.817(4) . ?
P01 C00J 1.816(4) . ?
O003 H003 0.8200 . ?
O003 C008 1.362(4) . ?
O004 H004 0.8200 . ?
O004 C006 1.362(4) . ?
C005 C009 1.527(5) . ?
C005 C00D 1.392(4) . ?
C005 C00G 1.382(5) . ?
C006 C00B 1.395(5) . ?
C006 C00L 1.390(5) . ?
C007 H007 0.9300 . ?
C007 C008 1.382(5) . ?
C007 C00D 1.388(5) . ?
C008 C00A 1.396(5) . ?
C009 H009 0.9800 . ?
C009 C00B 1.529(5) . ?
C00A H00A 0.9300 . ?
C00A C00G 1.378(5) . ?
C00B C00H 1.392(5) . ?
C00C H00C 0.9300 . ?
C00C C00J 1.393(6) . ?
C00C C00M 1.381(6) . ?
C00D H00D 0.9300 . ?
C00E C00K 1.370(6) . ?
C00E C00R 1.373(6) . ?
C00F H00F 0.9300 . ?
C00F C00I 1.378(7) . ?
C00F C00L 1.376(6) . ?
C00G H00G 0.9300 . ?
C00H H00H 0.9300 . ?
C00H C00I 1.381(6) . ?
C00I H00I 0.9300 . ?
C00J C00N 1.367(6) . ?
C00K H00K 0.9300 . ?
C00K C00P 1.379(7) . ?
C00L H00L 0.9300 . ?
C00M H00M 0.9300 . ?
C00M C00O 1.380(8) . ?
C00N H00N 0.9300 . ?
C00N C00T 1.381(9) . ?
C00O H00O 0.9300 . ?
C00O C00T 1.369(10) . ?
C00P H00P 0.9300 . ?
C00P C00Q 1.326(10) . ?
C00Q H00Q 0.9300 . ?
C00Q C00S 1.384(12) . ?
C00R H00R 0.9300 . ?
C00R C00S 1.380(9) . ?
C00S H00S 0.9300 . ?
C00T H00T 0.9300 . ?
